data_7057013
loop_
_publ_author_name
'Sharma, Mitu'
'Saikia, Gangutri'
'Ahmed, Kabirun'
'Gogoi, Sandhya Rani'
'Puranik, Vedavati G.'
'Islam, Nashreen S.'

_publ_section_title
;
 Vanadium-based polyoxometalate complex as a new and efficient catalyst
 for phenol hydroxylation under mild conditions
;
_journal_issue 7
_journal_name_full 'New Journal of Chemistry'
_journal_page_first 5142
_journal_paper_doi 10.1039/C7NJ04433J
_journal_volume 42
_journal_year 2018
_chemical_formula_moiety 'O28 V10, 22(H2O),6(Na),2(H2O)'
_chemical_formula_sum 'H48 Na6 O52 V10'
_chemical_formula_weight 1527.72
_chemical_name_common Polyoxoometallate
_chemical_name_systematic 'Na6(H2O)22(V10O28).2H2O '
_space_group_IT_number 2
_space_group_name_Hall '-P 1'
_space_group_name_H-M_alt 'P -1'
_symmetry_cell_setting triclinic
_symmetry_space_group_name_Hall '-P 1'
_symmetry_space_group_name_H-M 'P -1'
_atom_sites_solution_hydrogens geom
_atom_sites_solution_primary direct
_atom_sites_solution_secondary difmap
_audit_creation_method SHELXL-97
_audit_update_record
;
2017-10-25 deposited with the CCDC.
2018-02-13 downloaded from the CCDC.
;
_cell_angle_alpha 108.722(3)
_cell_angle_beta 103.837(3)
_cell_angle_gamma 111.593(3)
_cell_formula_units_Z 1
_cell_length_a 10.5790(6)
_cell_length_b 11.3818(6)
_cell_length_c 11.6474(7)
_cell_measurement_reflns_used 4744
_cell_measurement_temperature 296(2)
_cell_measurement_theta_max 29.68
_cell_measurement_theta_min 2.27
_cell_volume 1128.81(13)
_computing_cell_refinement 'Bruker SAINT'
_computing_data_collection 'Bruker APEX2'
_computing_data_reduction 'Bruker SAINT'
_computing_molecular_graphics 'Bruker SHELXTL PLATON'
_computing_publication_material 'Bruker SHELXTL'
_computing_structure_refinement 'SHELXL-2013 (Sheldrick 2013)'
_computing_structure_solution 'SHELXS-97 (Sheldrick 2008)'
_diffrn_ambient_temperature 296(2)
_diffrn_measured_fraction_theta_full 0.997
_diffrn_measured_fraction_theta_max 0.997
_diffrn_measurement_device_type 'Bruker APEX-II CCD'
_diffrn_measurement_method '\f and \w scans'
_diffrn_radiation_monochromator graphite
_diffrn_radiation_source 'fine-focus sealed tube'
_diffrn_radiation_type MoK\a
_diffrn_radiation_wavelength 0.71073
_diffrn_reflns_av_R_equivalents 0.1708
_diffrn_reflns_av_sigmaI/netI 0.2218
_diffrn_reflns_limit_h_max 12
_diffrn_reflns_limit_h_min -12
_diffrn_reflns_limit_k_max 13
_diffrn_reflns_limit_k_min -13
_diffrn_reflns_limit_l_max 13
_diffrn_reflns_limit_l_min -13
_diffrn_reflns_number 18431
_diffrn_reflns_theta_full 25.00
_diffrn_reflns_theta_max 25.00
_diffrn_reflns_theta_min 2.02
_exptl_absorpt_coefficient_mu 2.163
_exptl_absorpt_correction_T_max 0.7374
_exptl_absorpt_correction_T_min 0.5826
_exptl_absorpt_correction_type multi-scan
_exptl_absorpt_process_details 'Bruker SADABS'
_exptl_crystal_colour Orange
_exptl_crystal_density_diffrn 2.247
_exptl_crystal_density_method 'not measured'
_exptl_crystal_description plate
_exptl_crystal_F_000 760
_exptl_crystal_size_max 0.28
_exptl_crystal_size_mid 0.20
_exptl_crystal_size_min 0.15
_refine_diff_density_max 0.825
_refine_diff_density_min -0.887
_refine_diff_density_rms 0.183
_refine_ls_extinction_method none
_refine_ls_goodness_of_fit_ref 0.973
_refine_ls_hydrogen_treatment mixed
_refine_ls_matrix_type full
_refine_ls_number_parameters 379
_refine_ls_number_reflns 3979
_refine_ls_number_restraints 6
_refine_ls_restrained_S_all 0.973
_refine_ls_R_factor_all 0.1245
_refine_ls_R_factor_gt 0.0437
_refine_ls_shift/su_max 0.001
_refine_ls_shift/su_mean 0.000
_refine_ls_structure_factor_coef Fsqd
_refine_ls_weighting_details 'calc w=1/[\s^2^(Fo^2^)+(0.0203P)^2^+0.0000P] where P=(Fo^2^+2Fc^2^)/3'
_refine_ls_weighting_scheme calc
_refine_ls_wR_factor_gt 0.0678
_refine_ls_wR_factor_ref 0.0745
_reflns_number_gt 2396
_reflns_number_total 3979
_reflns_threshold_expression >2sigma(I)
_cod_data_source_file c7nj04433j2.cif
_cod_data_source_block Vanadiumcomplex
_cod_depositor_comments
;
The following automatic conversions were performed:

'_symmetry_cell_setting' value 'Triclinic' changed to 'triclinic'
according to
/home/data/users/saulius/crontab/automatic-downloads/rss-feeds/RSC/lib/dictionaries/cif_core.dic
dictionary named 'cif_core.dic' version 2.4.2 from 2011-04-26.

Automatic conversion script
Id: cif_fix_values 4973 2017-02-22 13:04:09Z antanas 

 Adding full bibliography for 7057013.cif.
;
_cod_original_cell_volume 1128.81(11)
_cod_original_sg_symbol_H-M P-1
_cod_database_code 7057013

loop_
_symmetry_equiv_pos_as_xyz
'x, y, z'
'-x, -y, -z'

loop_
_atom_site_label
_atom_site_type_symbol
_atom_site_fract_x
_atom_site_fract_y
_atom_site_fract_z
_atom_site_U_iso_or_equiv
_atom_site_adp_type
_atom_site_occupancy
_atom_site_symmetry_multiplicity
_atom_site_calc_flag
_atom_site_refinement_flags
V1 V 0.11144(7) 1.02375(6) 0.42265(7) 0.0105(2) Uani 1 1 d .
V2 V -0.21009(7) 0.75825(6) 0.27957(7) 0.0118(2) Uani 1 1 d .
V3 V -0.13730(7) 1.00655(7) 0.20241(7) 0.0142(2) Uani 1 1 d .
V4 V -0.02640(7) 1.22641(6) 0.49446(7) 0.0123(2) Uani 1 1 d .
V5 V 0.34197(7) 1.03804(7) 0.65254(7) 0.0144(2) Uani 1 1 d .
O1 O 0.0063(3) 0.8198(2) 0.3519(2) 0.0096(7) Uani 1 1 d .
O2 O 0.0731(3) 1.0274(2) 0.2750(3) 0.0124(7) Uani 1 1 d .
O3 O -0.1038(3) 0.9937(2) 0.4023(2) 0.0102(7) Uani 1 1 d .
O4 O 0.1613(3) 1.2144(2) 0.5319(2) 0.0093(7) Uani 1 1 d .
O5 O 0.2846(3) 1.0434(2) 0.4743(2) 0.0115(7) Uani 1 1 d .
O6 O -0.2754(3) 0.5896(2) 0.2028(2) 0.0141(8) Uani 1 1 d .
O7 O -0.1946(3) 0.8137(2) 0.1511(2) 0.0108(7) Uani 1 1 d .
O8 O -0.3735(3) 0.7766(2) 0.2783(2) 0.0114(7) Uani 1 1 d .
O9 O -0.1428(3) 1.0155(3) 0.0677(3) 0.0198(8) Uani 1 1 d .
O10 O -0.0414(3) 1.1975(2) 0.3269(3) 0.0129(7) Uani 1 1 d .
O11 O -0.2241(3) 1.1605(2) 0.4525(2) 0.0132(8) Uani 1 1 d .
O12 O 0.0432(3) 1.3956(2) 0.5720(3) 0.0150(8) Uani 1 1 d .
O13 O 0.3188(3) 1.0215(2) 0.7990(3) 0.0140(8) Uani 1 1 d .
O14 O 0.5057(3) 1.0614(3) 0.6735(3) 0.0184(8) Uani 1 1 d .
O15 O 0.3448(4) 0.8182(4) 0.0082(4) 0.0315(11) Uani 1 1 d .
O16 O 0.3925(4) 1.1348(4) 0.2119(4) 0.0272(11) Uani 1 1 d .
O17 O 0.1831(3) 0.7553(3) 0.2210(3) 0.0221(9) Uani 1 1 d .
O18 O -0.1308(3) 0.4609(3) 0.0609(3) 0.0234(10) Uani 1 1 d .
O19 O 0.0545(4) 0.2596(3) 0.0175(3) 0.0207(10) Uani 1 1 d .
O20 O 0.3611(3) 0.5448(3) 0.1981(3) 0.0209(9) Uani 1 1 d .
O21 O 0.1094(4) 0.4672(3) 0.3230(3) 0.0218(9) Uani 1 1 d .
O22 O 0.4399(4) 0.7591(3) 0.5153(4) 0.0257(11) Uani 1 1 d .
O23 O 0.3951(3) 0.4725(3) 0.5795(3) 0.0224(10) Uani 1 1 d .
O24 O 0.2317(4) 0.2761(4) 0.2518(4) 0.0248(10) Uani 1 1 d .
Na1 Na 0.19850(18) 0.90303(16) 0.10015(16) 0.0255(5) Uani 1 1 d .
Na2 Na 0.11708(16) 0.50485(14) 0.12989(15) 0.0199(5) Uani 1 1 d .
Na3 Na 0.36585(17) 0.52090(15) 0.39522(16) 0.0201(5) Uani 1 1 d .
O25 O 0.7176(3) 0.3025(3) 0.2667(3) 0.0279(9) Uani 1 1 d D
O26 O 0.5541(3) 0.6686(3) 0.9103(3) 0.0247(9) Uani 1 1 d D
H151 H 0.438(4) 0.862(4) 0.067(4) 0.030 Uiso 1 1 d .
H152 H 0.344(5) 0.804(5) -0.055(4) 0.030 Uiso 1 1 d .
H161 H 0.452(5) 1.163(5) 0.289(4) 0.030 Uiso 1 1 d .
H162 H 0.426(6) 1.171(5) 0.180(5) 0.030 Uiso 1 1 d .
H171 H 0.152(5) 0.770(4) 0.256(4) 0.030 Uiso 1 1 d .
H172 H 0.272(4) 0.810(4) 0.285(4) 0.030 Uiso 1 1 d .
H181 H -0.207(5) 0.384(4) 0.024(4) 0.030 Uiso 1 1 d .
H182 H -0.148(4) 0.507(4) 0.104(4) 0.030 Uiso 1 1 d .
H191 H 0.093(5) 0.250(5) 0.075(4) 0.030 Uiso 1 1 d .
H192 H 0.091(5) 0.258(4) -0.023(4) 0.030 Uiso 1 1 d .
H201 H 0.433(5) 0.617(4) 0.216(5) 0.030 Uiso 1 1 d .
H202 H 0.372(4) 0.488(4) 0.171(4) 0.030 Uiso 1 1 d .
H211 H 0.069(5) 0.398(4) 0.321(5) 0.030 Uiso 1 1 d .
H212 H 0.079(4) 0.506(4) 0.359(4) 0.030 Uiso 1 1 d .
H221 H 0.493(5) 0.809(5) 0.510(6) 0.030 Uiso 1 1 d .
H222 H 0.379(4) 0.779(4) 0.515(4) 0.030 Uiso 1 1 d .
H231 H 0.402(5) 0.526(4) 0.630(4) 0.030 Uiso 1 1 d .
H232 H 0.331(5) 0.393(4) 0.558(4) 0.030 Uiso 1 1 d .
H241 H 0.278(4) 0.244(4) 0.237(4) 0.030 Uiso 1 1 d .
H242 H 0.196(6) 0.246(5) 0.279(6) 0.030 Uiso 1 1 d .
H251 H 0.789(3) 0.392(2) 0.299(4) 0.030 Uiso 1 1 d D
H252 H 0.737(4) 0.254(3) 0.308(3) 0.030 Uiso 1 1 d D
H261 H 0.466(2) 0.598(2) 0.892(3) 0.030 Uiso 1 1 d D
H262 H 0.619(3) 0.714(3) 1.000(2) 0.030 Uiso 1 1 d D

loop_
_atom_site_aniso_label
_atom_site_aniso_U_11
_atom_site_aniso_U_22
_atom_site_aniso_U_33
_atom_site_aniso_U_23
_atom_site_aniso_U_13
_atom_site_aniso_U_12
V1 0.0074(4) 0.0103(4) 0.0140(5) 0.0060(4) 0.0055(4) 0.0034(4)
V2 0.0086(4) 0.0100(4) 0.0132(5) 0.0042(4) 0.0033(4) 0.0027(4)
V3 0.0110(5) 0.0157(4) 0.0141(5) 0.0083(4) 0.0031(4) 0.0045(4)
V4 0.0098(5) 0.0103(4) 0.0164(5) 0.0065(4) 0.0043(4) 0.0047(4)
V5 0.0077(5) 0.0147(4) 0.0200(5) 0.0082(4) 0.0046(4) 0.0050(4)
O1 0.0104(17) 0.0131(16) 0.0099(18) 0.0069(14) 0.0071(15) 0.0068(15)
O2 0.0128(17) 0.0149(16) 0.0095(19) 0.0060(14) 0.0055(16) 0.0055(16)
O3 0.0136(17) 0.0138(16) 0.0092(19) 0.0084(14) 0.0057(16) 0.0090(16)
O4 0.0078(17) 0.0088(15) 0.0117(19) 0.0058(14) 0.0040(15) 0.0033(15)
O5 0.0100(16) 0.0125(15) 0.0139(19) 0.0067(14) 0.0078(15) 0.0047(15)
O6 0.0131(18) 0.0106(16) 0.0137(19) 0.0044(14) 0.0036(16) 0.0031(16)
O7 0.0104(17) 0.0125(16) 0.0049(18) 0.0041(14) 0.0015(15) 0.0019(16)
O8 0.0088(17) 0.0139(16) 0.0084(18) 0.0040(14) -0.0003(15) 0.0058(16)
O9 0.0219(19) 0.0250(18) 0.013(2) 0.0135(16) 0.0054(17) 0.0085(18)
O10 0.0135(17) 0.0119(15) 0.0125(19) 0.0084(14) 0.0023(16) 0.0049(16)
O11 0.0129(17) 0.0146(16) 0.0175(19) 0.0102(15) 0.0064(16) 0.0090(16)
O12 0.0159(17) 0.0153(16) 0.018(2) 0.0100(15) 0.0069(16) 0.0090(16)
O13 0.0161(18) 0.0149(16) 0.013(2) 0.0088(15) 0.0033(16) 0.0085(16)
O14 0.0130(18) 0.0181(16) 0.026(2) 0.0106(15) 0.0078(17) 0.0084(16)
O15 0.026(2) 0.041(2) 0.022(3) 0.011(2) 0.009(2) 0.015(2)
O16 0.021(2) 0.029(2) 0.028(3) 0.016(2) 0.008(2) 0.008(2)
O17 0.017(2) 0.023(2) 0.022(2) 0.0055(17) 0.0084(18) 0.0090(19)
O18 0.022(2) 0.024(2) 0.027(2) 0.0105(19) 0.014(2) 0.0123(19)
O19 0.026(2) 0.0260(18) 0.020(3) 0.0152(18) 0.015(2) 0.0141(19)
O20 0.014(2) 0.0149(19) 0.027(2) 0.0093(19) 0.006(2) 0.0033(19)
O21 0.024(2) 0.025(2) 0.033(2) 0.0197(19) 0.0187(19) 0.018(2)
O22 0.018(2) 0.019(2) 0.039(2) 0.0096(19) 0.015(2) 0.009(2)
O23 0.021(2) 0.019(2) 0.026(3) 0.010(2) 0.012(2) 0.007(2)
O24 0.023(2) 0.024(2) 0.037(3) 0.0190(17) 0.0175(19) 0.013(2)
Na1 0.0224(12) 0.0229(11) 0.0288(14) 0.0145(10) 0.0088(11) 0.0073(10)
Na2 0.0188(11) 0.0211(10) 0.0218(12) 0.0112(9) 0.0081(10) 0.0105(10)
Na3 0.0181(11) 0.0188(10) 0.0229(12) 0.0112(9) 0.0067(10) 0.0081(10)
O25 0.019(2) 0.028(2) 0.036(3) 0.021(2) 0.007(2) 0.0069(19)
O26 0.010(2) 0.024(2) 0.019(2) 0.0069(18) -0.0035(18) -0.0032(18)

loop_
_atom_type_symbol
_atom_type_description
_atom_type_scat_dispersion_real
_atom_type_scat_dispersion_imag
_atom_type_scat_source
H H 0.0000 0.0000 'International Tables Vol C Tables 4.2.6.8 and 6.1.1.4'
O O 0.0106 0.0060 'International Tables Vol C Tables 4.2.6.8 and 6.1.1.4'
V V 0.3005 0.5294 'International Tables Vol C Tables 4.2.6.8 and 6.1.1.4'
Na Na 0.0362 0.0249 'International Tables Vol C Tables 4.2.6.8 and 6.1.1.4'

loop_
_geom_angle_atom_site_label_1
_geom_angle_atom_site_label_2
_geom_angle_atom_site_label_3
_geom_angle
_geom_angle_site_symmetry_1
_geom_angle_site_symmetry_3
O2 V1 O5 107.07(12) . .
O2 V1 O4 98.44(10) . .
O5 V1 O4 97.69(10) . .
O2 V1 O1 96.42(11) . .
O5 V1 O1 96.46(9) . .
O4 V1 O1 155.47(10) . .
O2 V1 O3 87.50(10) . .
O5 V1 O3 165.41(12) . .
O4 V1 O3 80.53(8) . .
O1 V1 O3 80.74(8) . .
O2 V1 O3 165.79(10) . 2_576
O5 V1 O3 87.05(10) . 2_576
O4 V1 O3 80.79(9) . 2_576
O1 V1 O3 80.03(9) . 2_576
O3 V1 O3 78.36(10) . 2_576
O2 V1 V5 145.67(7) . .
O5 V1 V5 38.61(8) . .
O4 V1 V5 89.45(8) . .
O1 V1 V5 89.20(8) . .
O3 V1 V5 126.81(7) . .
O3 V1 V5 48.45(6) 2_576 .
O2 V1 V3 38.80(7) . .
O5 V1 V3 145.87(9) . .
O4 V1 V3 89.49(7) . .
O1 V1 V3 89.96(8) . .
O3 V1 V3 48.71(7) . .
O3 V1 V3 127.08(6) 2_576 .
V5 V1 V3 175.52(3) . .
O6 V2 O8 103.54(11) . .
O6 V2 O7 103.11(11) . .
O8 V2 O7 94.42(10) . .
O6 V2 O1 99.63(10) . .
O8 V2 O1 154.29(10) . .
O7 V2 O1 91.02(11) . .
O6 V2 O4 99.87(11) . 2_576
O8 V2 O4 89.03(9) . 2_576
O7 V2 O4 155.24(11) . 2_576
O1 V2 O4 76.06(10) . 2_576
O6 V2 O3 174.59(11) . .
O8 V2 O3 79.74(9) . .
O7 V2 O3 80.76(9) . .
O1 V2 O3 76.37(8) . .
O4 V2 O3 75.74(9) 2_576 .
O6 V2 V4 89.57(9) . 2_576
O8 V2 V4 128.74(8) . 2_576
O7 V2 V4 130.96(8) . 2_576
O1 V2 V4 39.95(7) . 2_576
O4 V2 V4 39.71(5) 2_576 2_576
O3 V2 V4 85.03(6) . 2_576
O6 V2 V5 136.07(8) . 2_576
O8 V2 V5 32.70(7) . 2_576
O7 V2 V5 83.32(5) . 2_576
O1 V2 V5 123.91(6) . 2_576
O4 V2 V5 86.54(5) 2_576 2_576
O3 V2 V5 47.60(5) . 2_576
V4 V2 V5 119.08(3) 2_576 2_576
O9 V3 O13 104.17(12) . 2_576
O9 V3 O10 102.71(12) . .
O13 V3 O10 93.04(9) 2_576 .
O9 V3 O7 101.47(11) . .
O13 V3 O7 91.62(10) 2_576 .
O10 V3 O7 153.41(12) . .
O9 V3 O2 99.96(11) . .
O13 V3 O2 155.80(11) 2_576 .
O10 V3 O2 83.29(9) . .
O7 V3 O2 81.81(9) . .
O9 V3 O3 173.55(10) . .
O13 V3 O3 82.22(10) 2_576 .
O10 V3 O3 77.50(10) . .
O7 V3 O3 77.23(9) . .
O2 V3 O3 73.63(9) . .
O9 V3 V5 137.93(9) . 2_576
O13 V3 V5 33.76(8) 2_576 2_576
O10 V3 V5 85.28(7) . 2_576
O7 V3 V5 84.16(7) . 2_576
O2 V3 V5 122.07(8) . 2_576
O3 V3 V5 48.45(5) . 2_576
O9 V3 V1 130.60(9) . .
O13 V3 V1 125.21(9) 2_576 .
O10 V3 V1 77.86(8) . .
O7 V3 V1 78.09(8) . .
O2 V3 V1 30.64(7) . .
O3 V3 V1 42.99(5) . .
V5 V3 V1 91.45(3) 2_576 .
O9 V3 V4 135.01(9) . .
O13 V3 V4 82.63(8) 2_576 .
O10 V3 V4 32.38(8) . .
O7 V3 V4 123.02(8) . .
O2 V3 V4 81.60(6) . .
O3 V3 V4 45.79(5) . .
V5 V3 V4 60.74(2) 2_576 .
V1 V3 V4 61.102(19) . .
O12 V4 O11 103.53(10) . .
O12 V4 O10 102.42(12) . .
O11 V4 O10 94.84(11) . .
O12 V4 O4 99.22(11) . .
O11 V4 O4 155.20(10) . .
O10 V4 O4 89.76(10) . .
O12 V4 O1 100.04(11) . 2_576
O11 V4 O1 90.04(11) . 2_576
O10 V4 O1 155.18(8) . 2_576
O4 V4 O1 76.27(9) . 2_576
O12 V4 O3 174.24(11) . .
O11 V4 O3 80.73(8) . .
O10 V4 O3 80.90(9) . .
O4 V4 O3 75.96(9) . .
O1 V4 O3 75.89(9) 2_576 .
O12 V4 V2 89.39(9) . 2_576
O11 V4 V2 129.55(9) . 2_576
O10 V4 V2 130.13(7) . 2_576
O4 V4 V2 40.37(7) . 2_576
O1 V4 V2 39.52(7) 2_576 2_576
O3 V4 V2 84.89(7) . 2_576
O12 V4 V3 135.44(10) . .
O11 V4 V3 82.93(7) . .
O10 V4 V3 33.24(7) . .
O4 V4 V3 87.81(7) . .
O1 V4 V3 124.24(6) 2_576 .
O3 V4 V3 48.36(6) . .
V2 V4 V3 120.595(19) 2_576 .
O12 V4 V5 137.01(8) . 2_576
O11 V4 V5 33.62(6) . 2_576
O10 V4 V5 84.02(9) . 2_576
O4 V4 V5 123.48(7) . 2_576
O1 V4 V5 86.75(8) 2_576 2_576
O3 V4 V5 47.56(6) . 2_576
V2 V4 V5 118.95(3) 2_576 2_576
V3 V4 V5 58.64(2) . 2_576
O14 V5 O13 104.58(12) . .
O14 V5 O8 102.21(11) . 2_576
O13 V5 O8 91.43(10) . 2_576
O14 V5 O11 102.18(10) . 2_576
O13 V5 O11 90.74(11) . 2_576
O8 V5 O11 154.11(10) 2_576 2_576
O14 V5 O5 97.96(11) . .
O13 V5 O5 157.46(10) . .
O8 V5 O5 84.15(10) 2_576 .
O11 V5 O5 84.02(10) 2_576 .
O14 V5 O3 172.73(12) . 2_576
O13 V5 O3 82.69(9) . 2_576
O8 V5 O3 77.26(8) 2_576 2_576
O11 V5 O3 77.44(8) 2_576 2_576
O5 V5 O3 74.77(9) . 2_576
O14 V5 V3 138.01(10) . 2_576
O13 V5 V3 33.43(7) . 2_576
O8 V5 V3 84.12(7) 2_576 2_576
O11 V5 V3 83.58(7) 2_576 2_576
O5 V5 V3 124.03(6) . 2_576
O3 V5 V3 49.26(6) 2_576 2_576
O14 V5 V1 128.96(10) . .
O13 V5 V1 126.46(7) . .
O8 V5 V1 78.55(8) 2_576 .
O11 V5 V1 79.45(8) 2_576 .
O5 V5 V1 31.01(6) . .
O3 V5 V1 43.76(6) 2_576 .
V3 V5 V1 93.03(2) 2_576 .
O14 V5 V2 133.91(8) . 2_576
O13 V5 V2 82.35(5) . 2_576
O8 V5 V2 31.71(7) 2_576 2_576
O11 V5 V2 123.51(7) 2_576 2_576
O5 V5 V2 82.36(5) . 2_576
O3 V5 V2 46.08(5) 2_576 2_576
V3 V5 V2 60.904(19) 2_576 2_576
V1 V5 V2 61.878(19) . 2_576
O14 V5 V4 134.27(8) . 2_576
O13 V5 V4 82.29(9) . 2_576
O8 V5 V4 123.03(7) 2_576 2_576
O11 V5 V4 32.09(6) 2_576 2_576
O5 V5 V4 81.69(7) . 2_576
O3 V5 V4 45.78(5) 2_576 2_576
V3 V5 V4 60.62(2) 2_576 2_576
V1 V5 V4 61.95(2) . 2_576
V2 V5 V4 91.62(2) 2_576 2_576
V1 O1 V2 107.18(8) . .
V1 O1 V4 107.82(12) . 2_576
V2 O1 V4 100.54(11) . 2_576
V1 O2 V3 110.55(11) . .
V1 O2 Na1 117.02(9) . .
V3 O2 Na1 122.48(11) . .
V1 O3 V1 101.64(10) . 2_576
V1 O3 V4 93.00(9) . .
V1 O3 V4 93.73(8) 2_576 .
V1 O3 V2 92.73(6) . .
V1 O3 V2 93.26(9) 2_576 .
V4 O3 V2 169.90(12) . .
V1 O3 V5 170.57(13) . 2_576
V1 O3 V5 87.79(8) 2_576 2_576
V4 O3 V5 86.66(6) . 2_576
V2 O3 V5 86.32(9) . 2_576
V1 O3 V3 88.29(8) . .
V1 O3 V3 170.07(10) 2_576 .
V4 O3 V3 85.85(8) . .
V2 O3 V3 86.01(8) . .
V5 O3 V3 82.28(8) 2_576 .
V1 O4 V4 107.69(12) . .
V1 O4 V2 107.72(11) . 2_576
V4 O4 V2 99.92(9) . 2_576
V1 O5 V5 110.38(11) . .
V2 O7 V3 114.92(12) . .
V2 O8 V5 115.59(13) . 2_576
V3 O9 Na1 153.99(11) . 2_575
V4 O10 V3 114.38(13) . .
V4 O11 V5 114.29(8) . 2_576
V3 O13 V5 112.81(13) 2_576 .
Na1 O15 H151 111(2) . .
Na1 O15 H152 127(4) . .
H151 O15 H152 109(4) . .
Na1 O16 H161 118(3) . .
Na1 O16 H162 124(5) . .
H161 O16 H162 112(6) . .
Na2 O17 Na1 127.41(13) . .
Na2 O17 H171 113(4) . .
Na1 O17 H171 106(4) . .
Na2 O17 H172 112(2) . .
Na1 O17 H172 98(3) . .
H171 O17 H172 94(5) . .
Na2 O18 Na2 89.90(10) . 2_565
Na2 O18 H181 128(2) . .
Na2 O18 H181 99(3) 2_565 .
Na2 O18 H182 118(3) . .
Na2 O18 H182 116(3) 2_565 .
H181 O18 H182 104(4) . .
Na1 O19 Na2 116.07(10) 2_565 .
Na1 O19 H191 114(4) 2_565 .
Na2 O19 H191 101(3) . .
Na1 O19 H192 111(4) 2_565 .
Na2 O19 H192 105(3) . .
H191 O19 H192 109(4) . .
Na2 O20 Na3 93.99(11) . .
Na2 O20 H201 125(3) . .
Na3 O20 H201 110(3) . .
Na2 O20 H202 117(3) . .
Na3 O20 H202 95(3) . .
H201 O20 H202 110(4) . .
Na3 O21 Na2 90.83(11) . .
Na3 O21 H211 105(3) . .
Na2 O21 H211 125(4) . .
Na3 O21 H212 126(3) . .
Na2 O21 H212 112(3) . .
H211 O21 H212 100(4) . .
Na3 O22 H221 120(4) . .
Na3 O22 H222 117(3) . .
H221 O22 H222 107(4) . .
Na3 O23 Na3 95.53(11) . 2_666
Na3 O23 H231 109(4) . .
Na3 O23 H231 112(4) 2_666 .
Na3 O23 H232 110(3) . .
Na3 O23 H232 111(2) 2_666 .
H231 O23 H232 117(5) . .
Na3 O24 H241 114(3) . .
Na3 O24 H242 108(5) . .
H241 O24 H242 107(5) . .
O16 Na1 O19 150.67(11) . 2_565
O16 Na1 O15 91.90(13) . .
O19 Na1 O15 111.29(13) 2_565 .
O16 Na1 O9 80.15(12) . 2_575
O19 Na1 O9 81.45(12) 2_565 2_575
O15 Na1 O9 91.62(11) . 2_575
O16 Na1 O17 117.02(13) . .
O19 Na1 O17 82.14(12) 2_565 .
O15 Na1 O17 89.44(11) . .
O9 Na1 O17 162.77(12) 2_575 .
O16 Na1 O2 81.81(9) . .
O19 Na1 O2 78.87(9) 2_565 .
O15 Na1 O2 166.21(13) . .
O9 Na1 O2 99.33(8) 2_575 .
O17 Na1 O2 82.60(8) . .
O16 Na1 Na2 172.61(9) . 2_565
O19 Na1 Na2 32.57(6) 2_565 2_565
O15 Na1 Na2 81.91(10) . 2_565
O9 Na1 Na2 95.93(8) 2_575 2_565
O17 Na1 Na2 67.19(8) . 2_565
O2 Na1 Na2 105.09(7) . 2_565
O20 Na2 O18 179.10(11) . .
O20 Na2 O18 90.39(11) . 2_565
O18 Na2 O18 90.10(10) . 2_565
O20 Na2 O19 84.08(10) . .
O18 Na2 O19 95.16(10) . .
O18 Na2 O19 91.62(11) 2_565 .
O20 Na2 O21 87.89(11) . .
O18 Na2 O21 91.61(12) . .
O18 Na2 O21 178.02(9) 2_565 .
O19 Na2 O21 87.25(11) . .
O20 Na2 O17 95.56(11) . .
O18 Na2 O17 85.25(9) . .
O18 Na2 O17 81.85(11) 2_565 .
O19 Na2 O17 173.45(13) . .
O21 Na2 O17 99.28(11) . .
O20 Na2 Na2 134.83(11) . 2_565
O18 Na2 Na2 45.66(9) . 2_565
O18 Na2 Na2 44.45(7) 2_565 2_565
O19 Na2 Na2 94.77(10) . 2_565
O21 Na2 Na2 137.26(10) . 2_565
O17 Na2 Na2 80.83(9) . 2_565
O20 Na2 Na3 43.68(9) . .
O18 Na2 Na3 135.85(10) . .
O18 Na2 Na3 134.04(8) 2_565 .
O19 Na2 Na3 85.81(9) . .
O21 Na2 Na3 44.27(8) . .
O17 Na2 Na3 98.47(10) . .
Na2 Na2 Na3 178.36(8) 2_565 .
O20 Na2 Na1 115.44(7) . 2_565
O18 Na2 Na1 63.80(7) . 2_565
O18 Na2 Na1 91.59(9) 2_565 2_565
O19 Na2 Na1 31.36(7) . 2_565
O21 Na2 Na1 88.28(9) . 2_565
O17 Na2 Na1 148.42(8) . 2_565
Na2 Na2 Na1 73.19(5) 2_565 2_565
Na3 Na2 Na1 107.94(5) . 2_565
O20 Na2 H191 75.2(9) . .
O18 Na2 H191 103.9(9) . .
O18 Na2 H191 105.2(9) 2_565 .
O19 Na2 H191 16.4(10) . .
O21 Na2 H191 73.5(9) . .
O17 Na2 H191 168.2(10) . .
Na2 Na2 H191 110.8(10) 2_565 .
Na3 Na2 H191 69.8(10) . .
Na1 Na2 H191 42.3(10) 2_565 .
O20 Na2 H192 76.6(9) . .
O18 Na2 H192 102.8(9) . .
O18 Na2 H192 79.6(9) 2_565 .
O19 Na2 H192 14.3(9) . .
O21 Na2 H192 99.0(9) . .
O17 Na2 H192 159.8(9) . .
Na2 Na2 H192 91.5(9) 2_565 .
Na3 Na2 H192 88.7(9) . .
Na1 Na2 H192 40.8(9) 2_565 .
H191 Na2 H192 25.6(12) . .
O22 Na3 O24 165.43(13) . .
O22 Na3 O23 95.50(12) . .
O24 Na3 O23 89.83(12) . .
O22 Na3 O20 92.23(12) . .
O24 Na3 O20 84.58(11) . .
O23 Na3 O20 168.91(8) . .
O22 Na3 O21 90.04(10) . .
O24 Na3 O21 75.63(10) . .
O23 Na3 O21 100.74(12) . .
O20 Na3 O21 87.17(11) . .
O22 Na3 O23 101.57(11) . 2_666
O24 Na3 O23 92.42(10) . 2_666
O23 Na3 O23 84.47(11) . 2_666
O20 Na3 O23 86.19(11) . 2_666
O21 Na3 O23 166.83(11) . 2_666
O22 Na3 Na2 89.78(11) . .
O24 Na3 Na2 78.28(10) . .
O23 Na3 Na2 145.34(9) . .
O20 Na3 Na2 42.34(7) . .
O21 Na3 Na2 44.90(8) . .
O23 Na3 Na2 127.97(10) 2_666 .
O22 Na3 Na3 101.62(12) . 2_666
O24 Na3 Na3 91.55(10) . 2_666
O23 Na3 Na3 43.15(7) . 2_666
O20 Na3 Na3 127.25(8) . 2_666
O21 Na3 Na3 142.44(11) . 2_666
O23 Na3 Na3 41.32(8) 2_666 2_666
Na2 Na3 Na3 165.56(6) . 2_666
O22 Na3 H202 106.4(8) . .
O24 Na3 H202 72.6(8) . .
O23 Na3 H202 153.7(7) . .
O20 Na3 H202 15.7(7) . .
O21 Na3 H202 93.8(8) . .
O23 Na3 H202 77.1(8) 2_666 .
Na2 Na3 H202 51.2(8) . .
Na3 Na3 H202 116.1(7) 2_666 .
O22 Na3 H231 82.2(7) . .
O24 Na3 H231 101.9(8) . .
O23 Na3 H231 13.7(7) . .
O20 Na3 H231 172.8(10) . .
O21 Na3 H231 97.4(9) . .
O23 Na3 H231 90.4(8) 2_666 .
Na2 Na3 H231 141.6(8) . .
Na3 Na3 H231 50.2(7) 2_666 .
H202 Na3 H231 165.9(9) . .
O22 Na3 H242 158.5(8) . .
O24 Na3 H242 13.3(10) . .
O23 Na3 H242 78.8(12) . .
O20 Na3 H242 96.7(11) . .
O21 Na3 H242 71.0(9) . .
O23 Na3 H242 98.5(9) 2_666 .
Na2 Na3 H242 83.9(12) . .
Na3 Na3 H242 88.4(11) 2_666 .
H202 Na3 H242 85.5(14) . .
H231 Na3 H242 90.0(14) . .
H251 O25 H252 116(3) . .
H261 O26 H262 113(3) . .

loop_
_geom_bond_atom_site_label_1
_geom_bond_atom_site_label_2
_geom_bond_distance
_geom_bond_site_symmetry_2
V1 O2 1.688(3) .
V1 O5 1.690(2) .
V1 O4 1.916(2) .
V1 O1 1.933(2) .
V1 O3 2.115(2) .
V1 O3 2.128(2) 2_576
V1 V5 3.0739(10) .
V1 V3 3.1005(10) .
V2 O6 1.609(2) .
V2 O8 1.8132(18) .
V2 O7 1.819(3) .
V2 O1 1.990(2) .
V2 O4 2.021(3) 2_576
V2 O3 2.246(2) .
V2 V4 3.0742(9) 2_576
V2 V5 3.1112(6) 2_576
V3 O9 1.593(3) .
V3 O13 1.822(2) 2_576
V3 O10 1.872(2) .
V3 O7 1.884(2) .
V3 O2 2.075(2) .
V3 O3 2.331(3) .
V3 V5 3.0482(9) 2_576
V3 V4 3.1105(9) .
V4 O12 1.609(2) .
V4 O11 1.815(2) .
V4 O10 1.829(3) .
V4 O4 1.994(2) .
V4 O1 2.008(3) 2_576
V4 O3 2.236(2) .
V4 V2 3.0742(9) 2_576
V4 V5 3.1142(10) 2_576
V5 O14 1.596(2) .
V5 O13 1.838(3) .
V5 O8 1.864(2) 2_576
V5 O11 1.892(2) 2_576
V5 O5 2.046(3) .
V5 O3 2.302(2) 2_576
V5 V3 3.0482(9) 2_576
V5 V2 3.1112(6) 2_576
V5 V4 3.1142(10) 2_576
O1 V4 2.008(3) 2_576
O2 Na1 2.956(2) .
O3 V1 2.128(2) 2_576
O3 V5 2.302(2) 2_576
O4 V2 2.021(3) 2_576
O8 V5 1.864(2) 2_576
O9 Na1 2.458(3) 2_575
O11 V5 1.892(2) 2_576
O13 V3 1.822(2) 2_576
O15 Na1 2.388(3) .
O15 H151 0.89(4) .
O15 H152 0.69(4) .
O16 Na1 2.324(4) .
O16 H161 0.84(4) .
O16 H162 0.69(4) .
O17 Na2 2.445(3) .
O17 Na1 2.503(4) .
O17 H171 0.59(3) .
O17 H172 0.88(4) .
O18 Na2 2.354(3) .
O18 Na2 2.404(4) 2_565
O18 H181 0.82(4) .
O18 H182 0.71(3) .
O19 Na1 2.332(4) 2_565
O19 Na2 2.413(3) .
O19 H191 0.76(4) .
O19 H192 0.68(3) .
O20 Na2 2.329(3) .
O20 Na3 2.388(4) .
O20 H201 0.81(4) .
O20 H202 0.69(3) .
O21 Na3 2.409(3) .
O21 Na2 2.436(4) .
O21 H211 0.73(4) .
O21 H212 0.73(3) .
O22 Na3 2.324(3) .
O22 H221 0.67(4) .
O22 H222 0.76(3) .
O23 Na3 2.361(4) .
O23 Na3 2.446(3) 2_666
O23 H231 0.66(3) .
O23 H232 0.82(4) .
O24 Na3 2.353(4) .
O24 H241 0.73(3) .
O24 H242 0.63(4) .
Na1 O19 2.332(4) 2_565
Na1 O9 2.458(3) 2_575
Na1 Na2 4.026(2) 2_565
Na2 O18 2.404(4) 2_565
Na2 Na2 3.362(3) 2_565
Na2 Na3 3.450(2) .
Na2 Na1 4.026(2) 2_565
Na2 H191 2.66(4) .
Na2 H192 2.67(3) .
Na3 O23 2.445(3) 2_666
Na3 Na3 3.559(3) 2_666
Na3 H202 2.54(4) .
Na3 H231 2.65(4) .
Na3 H242 2.61(5) .
O25 H251 0.895(18) .
O25 H252 0.892(17) .
O26 H261 0.897(18) .
O26 H262 0.936(18) .

loop_
_geom_torsion_atom_site_label_1
_geom_torsion_atom_site_label_2
_geom_torsion_atom_site_label_3
_geom_torsion_atom_site_label_4
_geom_torsion
_geom_torsion_site_symmetry_1
_geom_torsion_site_symmetry_4
O2 V1 V3 O9 -0.96(16) . .
O5 V1 V3 O9 0.22(18) . .
O4 V1 V3 O9 103.24(14) . .
O1 V1 V3 O9 -101.29(14) . .
O3 V1 V3 O9 -178.95(14) . .
O3 V1 V3 O9 -178.73(14) 2_576 .
V5 V1 V3 O9 180(91) . .
O2 V1 V3 O13 177.51(15) . 2_576
O5 V1 V3 O13 178.68(15) . 2_576
O4 V1 V3 O13 -78.29(11) . 2_576
O1 V1 V3 O13 77.18(10) . 2_576
O3 V1 V3 O13 -0.48(11) . 2_576
O3 V1 V3 O13 -0.26(12) 2_576 2_576
V5 V1 V3 O13 -2.0(3) . 2_576
O2 V1 V3 O10 -97.39(14) . .
O5 V1 V3 O10 -96.22(15) . .
O4 V1 V3 O10 6.81(10) . .
O1 V1 V3 O10 162.28(10) . .
O3 V1 V3 O10 84.61(10) . .
O3 V1 V3 O10 84.84(11) 2_576 .
V5 V1 V3 O10 83.1(3) . .
O2 V1 V3 O7 94.03(14) . .
O5 V1 V3 O7 95.20(15) . .
O4 V1 V3 O7 -161.77(10) . .
O1 V1 V3 O7 -6.30(9) . .
O3 V1 V3 O7 -83.97(10) . .
O3 V1 V3 O7 -83.74(10) 2_576 .
V5 V1 V3 O7 -85.5(3) . .
O5 V1 V3 O2 1.18(17) . .
O4 V1 V3 O2 104.20(14) . .
O1 V1 V3 O2 -100.33(13) . .
O3 V1 V3 O2 -177.99(14) . .
O3 V1 V3 O2 -177.77(14) 2_576 .
V5 V1 V3 O2 -179(91) . .
O2 V1 V3 O3 177.99(14) . .
O5 V1 V3 O3 179.17(15) . .
O4 V1 V3 O3 -77.81(10) . .
O1 V1 V3 O3 77.67(10) . .
O3 V1 V3 O3 0.23(14) 2_576 .
V5 V1 V3 O3 -1.5(3) . .
O2 V1 V3 V5 177.75(12) . 2_576
O5 V1 V3 V5 178.93(13) . 2_576
O4 V1 V3 V5 -78.05(7) . 2_576
O1 V1 V3 V5 77.42(6) . 2_576
O3 V1 V3 V5 -0.24(7) . 2_576
O3 V1 V3 V5 -0.02(8) 2_576 2_576
V5 V1 V3 V5 -1.7(3) . 2_576
O2 V1 V3 V4 -127.17(12) . .
O5 V1 V3 V4 -125.99(14) . .
O4 V1 V3 V4 -22.97(7) . .
O1 V1 V3 V4 132.50(7) . .
O3 V1 V3 V4 54.84(7) . .
O3 V1 V3 V4 55.06(8) 2_576 .
V5 V1 V3 V4 53.4(3) . .
O9 V3 V4 O12 3.01(18) . .
O13 V3 V4 O12 -99.68(14) 2_576 .
O10 V3 V4 O12 8.01(16) . .
O7 V3 V4 O12 173.19(14) . .
O2 V3 V4 O12 98.72(14) . .
O3 V3 V4 O12 174.02(14) . .
V5 V3 V4 O12 -127.01(12) 2_576 .
V1 V3 V4 O12 122.97(12) . .
O9 V3 V4 O11 105.13(14) . .
O13 V3 V4 O11 2.44(10) 2_576 .
O10 V3 V4 O11 110.14(14) . .
O7 V3 V4 O11 -84.68(11) . .
O2 V3 V4 O11 -159.15(10) . .
O3 V3 V4 O11 -83.85(10) . .
V5 V3 V4 O11 -24.89(7) 2_576 .
V1 V3 V4 O11 -134.91(8) . .
O9 V3 V4 O10 -5.00(16) . .
O13 V3 V4 O10 -107.69(14) 2_576 .
O7 V3 V4 O10 165.18(15) . .
O2 V3 V4 O10 90.71(14) . .
O3 V3 V4 O10 166.01(15) . .
V5 V3 V4 O10 -135.03(12) 2_576 .
V1 V3 V4 O10 114.95(12) . .
O9 V3 V4 O4 -97.92(14) . .
O13 V3 V4 O4 159.38(10) 2_576 .
O10 V3 V4 O4 -92.92(14) . .
O7 V3 V4 O4 72.26(11) . .
O2 V3 V4 O4 -2.21(10) . .
O3 V3 V4 O4 73.09(10) . .
V5 V3 V4 O4 132.05(7) 2_576 .
V1 V3 V4 O4 22.03(7) . .
O9 V3 V4 O1 -169.66(14) . 2_576
O13 V3 V4 O1 87.65(11) 2_576 2_576
O10 V3 V4 O1 -164.66(15) . 2_576
O7 V3 V4 O1 0.52(12) . 2_576
O2 V3 V4 O1 -73.95(11) . 2_576
O3 V3 V4 O1 1.35(10) . 2_576
V5 V3 V4 O1 60.31(8) 2_576 2_576
V1 V3 V4 O1 -49.71(8) . 2_576
O9 V3 V4 O3 -171.01(14) . .
O13 V3 V4 O3 86.29(10) 2_576 .
O10 V3 V4 O3 -166.01(15) . .
O7 V3 V4 O3 -0.83(11) . .
O2 V3 V4 O3 -75.30(10) . .
V5 V3 V4 O3 58.96(7) 2_576 .
V1 V3 V4 O3 -51.06(7) . .
O9 V3 V4 V2 -122.63(13) . 2_576
O13 V3 V4 V2 134.68(8) 2_576 2_576
O10 V3 V4 V2 -117.63(12) . 2_576
O7 V3 V4 V2 47.55(9) . 2_576
O2 V3 V4 V2 -26.92(8) . 2_576
O3 V3 V4 V2 48.38(7) . 2_576
V5 V3 V4 V2 107.34(3) 2_576 2_576
V1 V3 V4 V2 -2.68(3) . 2_576
O9 V3 V4 V5 130.03(13) . 2_576
O13 V3 V4 V5 27.33(8) 2_576 2_576
O10 V3 V4 V5 135.03(12) . 2_576
O7 V3 V4 V5 -59.79(8) . 2_576
O2 V3 V4 V5 -134.26(8) . 2_576
O3 V3 V4 V5 -58.96(7) . 2_576
V1 V3 V4 V5 -110.02(3) . 2_576
O2 V1 V5 O14 2.41(18) . .
O5 V1 V5 O14 1.24(15) . .
O4 V1 V5 O14 -101.85(12) . .
O1 V1 V5 O14 102.65(12) . .
O3 V1 V5 O14 -179.57(12) . .
O3 V1 V5 O14 180.00(13) 2_576 .
V3 V1 V5 O14 -178.2(3) . .
O2 V1 V5 O13 -177.84(16) . .
O5 V1 V5 O13 -179.01(15) . .
O4 V1 V5 O13 77.90(11) . .
O1 V1 V5 O13 -77.60(11) . .
O3 V1 V5 O13 0.18(12) . .
O3 V1 V5 O13 -0.24(11) 2_576 .
V3 V1 V5 O13 1.6(4) . .
O2 V1 V5 O8 98.94(16) . 2_576
O5 V1 V5 O8 97.77(14) . 2_576
O4 V1 V5 O8 -5.32(10) . 2_576
O1 V1 V5 O8 -160.82(10) . 2_576
O3 V1 V5 O8 -83.04(10) . 2_576
O3 V1 V5 O8 -83.47(10) 2_576 2_576
V3 V1 V5 O8 -81.6(3) . 2_576
O2 V1 V5 O11 -94.80(16) . 2_576
O5 V1 V5 O11 -95.96(13) . 2_576
O4 V1 V5 O11 160.95(10) . 2_576
O1 V1 V5 O11 5.44(9) . 2_576
O3 V1 V5 O11 83.23(9) . 2_576
O3 V1 V5 O11 82.80(10) 2_576 2_576
V3 V1 V5 O11 84.6(3) . 2_576
O2 V1 V5 O5 1.17(18) . .
O4 V1 V5 O5 -103.09(14) . .
O1 V1 V5 O5 101.41(13) . .
O3 V1 V5 O5 179.19(13) . .
O3 V1 V5 O5 178.76(14) 2_576 .
V3 V1 V5 O5 -179(91) . .
O2 V1 V5 O3 -177.60(16) . 2_576
O5 V1 V5 O3 -178.76(14) . 2_576
O4 V1 V5 O3 78.15(10) . 2_576
O1 V1 V5 O3 -77.36(10) . 2_576
O3 V1 V5 O3 0.43(14) . 2_576
V3 V1 V5 O3 1.8(3) . 2_576
O2 V1 V5 V3 -177.69(14) . 2_576
O5 V1 V5 V3 -178.86(12) . 2_576
O4 V1 V5 V3 78.05(7) . 2_576
O1 V1 V5 V3 -77.45(6) . 2_576
O3 V1 V5 V3 0.34(7) . 2_576
O3 V1 V5 V3 -0.09(8) 2_576 2_576
V3 V1 V5 V3 1.7(3) . 2_576
O2 V1 V5 V2 127.79(14) . 2_576
O5 V1 V5 V2 126.62(12) . 2_576
O4 V1 V5 V2 23.53(7) . 2_576
O1 V1 V5 V2 -131.97(7) . 2_576
O3 V1 V5 V2 -54.19(7) . 2_576
O3 V1 V5 V2 -54.61(8) 2_576 2_576
V3 V1 V5 V2 -52.8(3) . 2_576
O2 V1 V5 V4 -123.48(14) . 2_576
O5 V1 V5 V4 -124.65(12) . 2_576
O4 V1 V5 V4 132.26(7) . 2_576
O1 V1 V5 V4 -23.24(6) . 2_576
O3 V1 V5 V4 54.54(7) . 2_576
O3 V1 V5 V4 54.11(7) 2_576 2_576
V3 V1 V5 V4 55.9(3) . 2_576
O2 V1 O1 V2 -71.89(12) . .
O5 V1 O1 V2 -179.95(12) . .
O4 V1 O1 V2 55.1(3) . .
O3 V1 O1 V2 14.51(11) . .
O3 V1 O1 V2 94.21(11) 2_576 .
V5 V1 O1 V2 142.06(10) . .
V3 V1 O1 V2 -33.55(10) . .
O2 V1 O1 V4 -179.37(9) . 2_576
O5 V1 O1 V4 72.57(12) . 2_576
O4 V1 O1 V4 -52.3(3) . 2_576
O3 V1 O1 V4 -92.98(10) . 2_576
O3 V1 O1 V4 -13.28(9) 2_576 2_576
V5 V1 O1 V4 34.57(8) . 2_576
V3 V1 O1 V4 -141.03(7) . 2_576
O6 V2 O1 V1 169.85(12) . .
O8 V2 O1 V1 -36.0(3) . .
O7 V2 O1 V1 66.37(12) . .
O4 V2 O1 V1 -92.27(11) 2_576 .
O3 V2 O1 V1 -13.86(10) . .
V4 V2 O1 V1 -112.54(13) 2_576 .
V5 V2 O1 V1 -16.26(15) 2_576 .
O6 V2 O1 V4 -77.61(12) . 2_576
O8 V2 O1 V4 76.5(3) . 2_576
O7 V2 O1 V4 178.91(9) . 2_576
O4 V2 O1 V4 20.27(8) 2_576 2_576
O3 V2 O1 V4 98.67(10) . 2_576
V5 V2 O1 V4 96.28(9) 2_576 2_576
O5 V1 O2 V3 -179.31(10) . .
O4 V1 O2 V3 -78.53(12) . .
O1 V1 O2 V3 81.89(11) . .
O3 V1 O2 V3 1.51(11) . .
O3 V1 O2 V3 7.3(4) 2_576 .
V5 V1 O2 V3 179.93(5) . .
O5 V1 O2 Na1 34.09(15) . .
O4 V1 O2 Na1 134.88(11) . .
O1 V1 O2 Na1 -64.71(13) . .
O3 V1 O2 Na1 -145.09(12) . .
O3 V1 O2 Na1 -139.3(3) 2_576 .
V5 V1 O2 Na1 33.3(2) . .
V3 V1 O2 Na1 -146.60(19) . .
O9 V3 O2 V1 179.26(13) . .
O13 V3 O2 V1 -5.0(3) 2_576 .
O10 V3 O2 V1 77.47(13) . .
O7 V3 O2 V1 -80.45(13) . .
O3 V3 O2 V1 -1.43(10) . .
V5 V3 O2 V1 -2.65(14) 2_576 .
V4 V3 O2 V1 44.85(10) . .
O9 V3 O2 Na1 -36.28(15) . .
O13 V3 O2 Na1 139.5(2) 2_576 .
O10 V3 O2 Na1 -138.07(14) . .
O7 V3 O2 Na1 64.01(13) . .
O3 V3 O2 Na1 143.03(13) . .
V5 V3 O2 Na1 141.80(9) 2_576 .
V1 V3 O2 Na1 144.46(19) . .
V4 V3 O2 Na1 -170.70(12) . .
O2 V1 O3 V1 178.56(11) . 2_576
O5 V1 O3 V1 1.7(4) . 2_576
O4 V1 O3 V1 -82.46(10) . 2_576
O1 V1 O3 V1 81.63(10) . 2_576
O3 V1 O3 V1 0.0 2_576 2_576
V5 V1 O3 V1 -0.33(11) . 2_576
V3 V1 O3 V1 179.82(12) . 2_576
O2 V1 O3 V4 -87.01(10) . .
O5 V1 O3 V4 96.1(4) . .
O4 V1 O3 V4 11.98(10) . .
O1 V1 O3 V4 176.07(11) . .
O3 V1 O3 V4 94.43(10) 2_576 .
V5 V1 O3 V4 94.11(8) . .
V3 V1 O3 V4 -85.75(8) . .
O2 V1 O3 V2 84.67(10) . .
O5 V1 O3 V2 -92.2(4) . .
O4 V1 O3 V2 -176.35(11) . .
O1 V1 O3 V2 -12.26(9) . .
O3 V1 O3 V2 -93.89(10) 2_576 .
V5 V1 O3 V2 -94.22(8) . .
V3 V1 O3 V2 85.92(8) . .
O2 V1 O3 V5 0.7(6) . 2_576
O5 V1 O3 V5 -176.2(5) . 2_576
O4 V1 O3 V5 99.7(6) . 2_576
O1 V1 O3 V5 -96.2(6) . 2_576
O3 V1 O3 V5 -177.9(7) 2_576 2_576
V5 V1 O3 V5 -178.2(6) . 2_576
V3 V1 O3 V5 2.0(6) . 2_576
O2 V1 O3 V3 -1.26(9) . .
O5 V1 O3 V3 -178.1(3) . .
O4 V1 O3 V3 97.73(9) . .
O1 V1 O3 V3 -98.18(9) . .
O3 V1 O3 V3 -179.82(12) 2_576 .
V5 V1 O3 V3 179.86(3) . .
O12 V4 O3 V1 -45.2(11) . .
O11 V4 O3 V1 176.83(12) . .
O10 V4 O3 V1 80.35(10) . .
O4 V4 O3 V1 -11.70(9) . .
O1 V4 O3 V1 -90.78(10) 2_576 .
V2 V4 O3 V1 -51.69(7) 2_576 .
V3 V4 O3 V1 88.07(8) . .
V5 V4 O3 V1 170.56(13) 2_576 .
O12 V4 O3 V1 56.7(11) . 2_576
O11 V4 O3 V1 -81.29(10) . 2_576
O10 V4 O3 V1 -177.77(10) . 2_576
O4 V4 O3 V1 90.18(10) . 2_576
O1 V4 O3 V1 11.10(8) 2_576 2_576
V2 V4 O3 V1 50.19(6) 2_576 2_576
V3 V4 O3 V1 -170.06(11) . 2_576
V5 V4 O3 V1 -87.56(8) 2_576 2_576
O12 V4 O3 V2 -169.7(9) . .
O11 V4 O3 V2 52.4(6) . .
O10 V4 O3 V2 -44.1(6) . .
O4 V4 O3 V2 -136.2(6) . .
O1 V4 O3 V2 144.7(6) 2_576 .
V2 V4 O3 V2 -176.2(6) 2_576 .
V3 V4 O3 V2 -36.4(6) . .
V5 V4 O3 V2 46.1(6) 2_576 .
O12 V4 O3 V5 144.2(10) . 2_576
O11 V4 O3 V5 6.27(9) . 2_576
O10 V4 O3 V5 -90.21(9) . 2_576
O4 V4 O3 V5 177.74(11) . 2_576
O1 V4 O3 V5 98.66(9) 2_576 2_576
V2 V4 O3 V5 137.75(6) 2_576 2_576
V3 V4 O3 V5 -82.49(8) . 2_576
O12 V4 O3 V3 -133.3(10) . .
O11 V4 O3 V3 88.76(10) . .
O10 V4 O3 V3 -7.71(8) . .
O4 V4 O3 V3 -99.76(9) . .
O1 V4 O3 V3 -178.85(8) 2_576 .
V2 V4 O3 V3 -139.75(5) 2_576 .
V5 V4 O3 V3 82.49(8) 2_576 .
O6 V2 O3 V1 54.8(11) . .
O8 V2 O3 V1 -177.48(12) . .
O7 V2 O3 V1 -81.24(10) . .
O1 V2 O3 V1 12.09(9) . .
O4 V2 O3 V1 90.90(9) 2_576 .
V4 V2 O3 V1 51.67(7) 2_576 .
V5 V2 O3 V1 -170.60(13) 2_576 .
O6 V2 O3 V1 -47.0(11) . 2_576
O8 V2 O3 V1 80.69(10) . 2_576
O7 V2 O3 V1 176.94(9) . 2_576
O1 V2 O3 V1 -89.74(10) . 2_576
O4 V2 O3 V1 -10.93(8) 2_576 2_576
V4 V2 O3 V1 -50.16(6) 2_576 2_576
V5 V2 O3 V1 87.57(8) 2_576 2_576
O6 V2 O3 V4 179(100) . .
O8 V2 O3 V4 -53.0(6) . .
O7 V2 O3 V4 43.3(6) . .
O1 V2 O3 V4 136.6(6) . .
O4 V2 O3 V4 -144.6(6) 2_576 .
V4 V2 O3 V4 176.2(6) 2_576 .
V5 V2 O3 V4 -46.1(6) 2_576 .
O6 V2 O3 V5 -134.6(10) . 2_576
O8 V2 O3 V5 -6.88(9) . 2_576
O7 V2 O3 V5 89.37(9) . 2_576
O1 V2 O3 V5 -177.31(11) . 2_576
O4 V2 O3 V5 -98.50(8) 2_576 2_576
V4 V2 O3 V5 -137.73(6) 2_576 2_576
O6 V2 O3 V3 142.9(11) . .
O8 V2 O3 V3 -89.38(10) . .
O7 V2 O3 V3 6.86(8) . .
O1 V2 O3 V3 100.19(9) . .
O4 V2 O3 V3 178.99(8) 2_576 .
V4 V2 O3 V3 139.76(5) 2_576 .
V5 V2 O3 V3 -82.51(7) 2_576 .
O9 V3 O3 V1 7.1(10) . .
O13 V3 O3 V1 179.60(9) 2_576 .
O10 V3 O3 V1 -85.52(8) . .
O7 V3 O3 V1 86.15(9) . .
O2 V3 O3 V1 1.07(8) . .
V5 V3 O3 V1 179.68(10) 2_576 .
V4 V3 O3 V1 -93.14(9) . .
O9 V3 O3 V1 -171.8(9) . 2_576
O13 V3 O3 V1 0.6(6) 2_576 2_576
O10 V3 O3 V1 95.5(6) . 2_576
O7 V3 O3 V1 -92.8(6) . 2_576
O2 V3 O3 V1 -177.9(6) . 2_576
V5 V3 O3 V1 0.7(6) 2_576 2_576
V1 V3 O3 V1 -179.0(7) . 2_576
V4 V3 O3 V1 87.9(6) . 2_576
O9 V3 O3 V4 100.2(10) . .
O13 V3 O3 V4 -87.26(8) 2_576 .
O10 V3 O3 V4 7.62(8) . .
O7 V3 O3 V4 179.29(9) . .
O2 V3 O3 V4 94.20(8) . .
V5 V3 O3 V4 -87.19(5) 2_576 .
V1 V3 O3 V4 93.14(9) . .
O9 V3 O3 V2 -85.7(10) . .
O13 V3 O3 V2 86.75(8) 2_576 .
O10 V3 O3 V2 -178.37(8) . .
O7 V3 O3 V2 -6.70(8) . .
O2 V3 O3 V2 -91.79(8) . .
V5 V3 O3 V2 86.82(8) 2_576 .
V1 V3 O3 V2 -92.85(6) . .
V4 V3 O3 V2 174.01(10) . .
O9 V3 O3 V5 -172.6(10) . 2_576
O13 V3 O3 V5 -0.08(8) 2_576 2_576
O10 V3 O3 V5 94.81(8) . 2_576
O7 V3 O3 V5 -93.52(9) . 2_576
O2 V3 O3 V5 -178.61(8) . 2_576
V1 V3 O3 V5 -179.68(10) . 2_576
V4 V3 O3 V5 87.19(5) . 2_576
O2 V1 O4 V4 71.90(13) . .
O5 V1 O4 V4 -179.47(13) . .
O1 V1 O4 V4 -54.8(3) . .
O3 V1 O4 V4 -14.12(11) . .
O3 V1 O4 V4 -93.74(12) 2_576 .
V5 V1 O4 V4 -141.64(10) . .
V3 V1 O4 V4 34.01(10) . .
O2 V1 O4 V2 178.86(11) . 2_576
O5 V1 O4 V2 -72.51(13) . 2_576
O1 V1 O4 V2 52.2(3) . 2_576
O3 V1 O4 V2 92.85(11) . 2_576
O3 V1 O4 V2 13.22(10) 2_576 2_576
V5 V1 O4 V2 -34.68(9) . 2_576
V3 V1 O4 V2 140.97(9) . 2_576
O12 V4 O4 V1 -169.65(13) . .
O11 V4 O4 V1 34.0(3) . .
O10 V4 O4 V1 -67.11(13) . .
O1 V4 O4 V1 92.18(12) 2_576 .
O3 V4 O4 V1 13.57(11) . .
V2 V4 O4 V1 112.34(15) 2_576 .
V3 V4 O4 V1 -33.91(10) . .
V5 V4 O4 V1 15.57(15) 2_576 .
O12 V4 O4 V2 78.01(12) . 2_576
O11 V4 O4 V2 -78.4(3) . 2_576
O10 V4 O4 V2 -179.44(11) . 2_576
O1 V4 O4 V2 -20.16(9) 2_576 2_576
O3 V4 O4 V2 -98.77(11) . 2_576
V3 V4 O4 V2 -146.25(8) . 2_576
V5 V4 O4 V2 -96.77(9) 2_576 2_576
O2 V1 O5 V5 -179.31(10) . .
O4 V1 O5 V5 79.36(12) . .
O1 V1 O5 V5 -80.54(12) . .
O3 V1 O5 V5 -2.6(4) . .
O3 V1 O5 V5 -0.93(10) 2_576 .
V3 V1 O5 V5 179.92(5) . .
O14 V5 O5 V1 -179.03(12) . .
O13 V5 O5 V1 2.1(3) . .
O8 V5 O5 V1 -77.47(12) 2_576 .
O11 V5 O5 V1 79.46(11) 2_576 .
O3 V5 O5 V1 0.89(10) 2_576 .
V3 V5 O5 V1 1.38(14) 2_576 .
V2 V5 O5 V1 -45.58(9) 2_576 .
V4 V5 O5 V1 47.20(10) 2_576 .
O6 V2 O7 V3 174.50(12) . .
O8 V2 O7 V3 69.49(14) . .
O1 V2 O7 V3 -85.36(12) . .
O4 V2 O7 V3 -27.8(3) 2_576 .
O3 V2 O7 V3 -9.35(11) . .
V4 V2 O7 V3 -84.44(11) 2_576 .
V5 V2 O7 V3 38.67(10) 2_576 .
O9 V3 O7 V2 -177.34(13) . .
O13 V3 O7 V2 -72.53(14) 2_576 .
O10 V3 O7 V2 27.5(3) . .
O2 V3 O7 V2 84.08(13) . .
O3 V3 O7 V2 9.12(11) . .
V5 V3 O7 V2 -39.55(11) 2_576 .
V1 V3 O7 V2 53.17(11) . .
V4 V3 O7 V2 9.73(16) . .
O6 V2 O8 V5 -174.98(14) . 2_576
O7 V2 O8 V5 -70.35(15) . 2_576
O1 V2 O8 V5 31.3(3) . 2_576
O4 V2 O8 V5 85.10(14) 2_576 2_576
O3 V2 O8 V5 9.42(13) . 2_576
V4 V2 O8 V5 84.46(15) 2_576 2_576
O13 V3 O9 Na1 45.2(4) 2_576 2_575
O10 V3 O9 Na1 -51.3(4) . 2_575
O7 V3 O9 Na1 139.8(4) . 2_575
O2 V3 O9 Na1 -136.6(4) . 2_575
O3 V3 O9 Na1 -142.5(8) . 2_575
V5 V3 O9 Na1 45.8(5) 2_576 2_575
V1 V3 O9 Na1 -136.1(3) . 2_575
V4 V3 O9 Na1 -48.6(4) . 2_575
O12 V4 O10 V3 -174.25(12) . .
O11 V4 O10 V3 -69.24(12) . .
O4 V4 O10 V3 86.35(12) . .
O1 V4 O10 V3 31.4(3) 2_576 .
O3 V4 O10 V3 10.54(11) . .
V2 V4 O10 V3 85.88(14) 2_576 .
V5 V4 O10 V3 -37.36(10) 2_576 .
O9 V3 O10 V4 176.38(12) . .
O13 V3 O10 V4 71.11(13) 2_576 .
O7 V3 O10 V4 -28.6(3) . .
O2 V3 O10 V4 -84.88(13) . .
O3 V3 O10 V4 -10.22(10) . .
V5 V3 O10 V4 38.22(10) 2_576 .
V1 V3 O10 V4 -54.28(10) . .
O12 V4 O11 V5 175.60(14) . 2_576
O10 V4 O11 V5 71.57(14) . 2_576
O4 V4 O11 V5 -28.4(3) . 2_576
O1 V4 O11 V5 -84.06(13) 2_576 2_576
O3 V4 O11 V5 -8.37(13) . 2_576
V2 V4 O11 V5 -83.77(14) 2_576 2_576
V3 V4 O11 V5 40.48(12) . 2_576
O14 V5 O13 V3 -179.93(12) . 2_576
O8 V5 O13 V3 77.06(13) 2_576 2_576
O11 V5 O13 V3 -77.13(12) 2_576 2_576
O5 V5 O13 V3 -1.1(3) . 2_576
O3 V5 O13 V3 0.10(11) 2_576 2_576
V1 V5 O13 V3 0.27(15) . 2_576
V2 V5 O13 V3 46.60(9) 2_576 2_576
V4 V5 O13 V3 -46.09(10) 2_576 2_576
Na2 O17 Na1 O16 -140.65(14) . .
Na2 O17 Na1 O19 62.79(15) . 2_565
Na2 O17 Na1 O15 -48.79(17) . .
Na2 O17 Na1 O9 44.9(3) . 2_575
Na2 O17 Na1 O2 142.50(15) . .
Na2 O17 Na1 Na2 32.66(13) . 2_565
V1 O2 Na1 O16 -91.08(16) . .
V3 O2 Na1 O16 126.58(15) . .
V1 O2 Na1 O19 111.10(15) . 2_565
V3 O2 Na1 O19 -31.23(14) . 2_565
V1 O2 Na1 O15 -27.5(6) . .
V3 O2 Na1 O15 -169.9(5) . .
V1 O2 Na1 O9 -169.61(14) . 2_575
V3 O2 Na1 O9 48.05(15) . 2_575
V1 O2 Na1 O17 27.70(15) . .
V3 O2 Na1 O17 -114.64(14) . .
V1 O2 Na1 Na2 91.61(13) . 2_565
V3 O2 Na1 Na2 -50.73(13) . 2_565
Na3 O20 Na2 O18 -59(8) . .
Na3 O20 Na2 O18 178.29(10) . 2_565
Na3 O20 Na2 O19 -90.12(11) . .
Na3 O20 Na2 O21 -2.68(10) . .
Na3 O20 Na2 O17 96.45(12) . .
Na3 O20 Na2 Na2 179.03(9) . 2_565
Na3 O20 Na2 Na1 -89.76(10) . 2_565
Na2 O18 Na2 O20 -123(8) 2_565 .
Na2 O18 Na2 O18 -0.001(1) 2_565 2_565
Na2 O18 Na2 O19 -91.63(11) 2_565 .
Na2 O18 Na2 O21 -179.01(11) 2_565 .
Na2 O18 Na2 O17 81.81(11) 2_565 .
Na2 O18 Na2 Na3 179.08(9) 2_565 .
Na2 O18 Na2 Na1 -91.73(8) 2_565 2_565
Na1 O19 Na2 O20 179.37(17) 2_565 .
Na1 O19 Na2 O18 -0.16(18) 2_565 .
Na1 O19 Na2 O18 -90.41(16) 2_565 2_565
Na1 O19 Na2 O21 91.21(16) 2_565 .
Na1 O19 Na2 O17 -93.4(10) 2_565 .
Na1 O19 Na2 Na2 -46.00(16) 2_565 2_565
Na1 O19 Na2 Na3 135.55(15) 2_565 .
Na3 O21 Na2 O20 2.65(10) . .
Na3 O21 Na2 O18 -178.10(9) . .
Na3 O21 Na2 O18 32(4) . 2_565
Na3 O21 Na2 O19 86.82(10) . .
Na3 O21 Na2 O17 -92.65(10) . .
Na3 O21 Na2 Na2 -179.13(10) . 2_565
Na3 O21 Na2 Na1 118.18(7) . 2_565
Na1 O17 Na2 O20 97.46(16) . .
Na1 O17 Na2 O18 -82.92(16) . .
Na1 O17 Na2 O18 7.87(15) . 2_565
Na1 O17 Na2 O19 10.9(11) . .
Na1 O17 Na2 O21 -173.78(14) . .
Na1 O17 Na2 Na2 -37.11(14) . 2_565
Na1 O17 Na2 Na3 141.39(13) . .
Na1 O17 Na2 Na1 -71.8(2) . 2_565
Na3 O23 Na3 O22 -101.13(11) 2_666 .
Na3 O23 Na3 O24 92.45(10) 2_666 .
Na3 O23 Na3 O20 32.8(7) 2_666 .
Na3 O23 Na3 O21 167.78(10) 2_666 .
Na3 O23 Na3 O23 0.0 2_666 2_666
Na3 O23 Na3 Na2 161.25(11) 2_666 .
Na2 O20 Na3 O22 -87.22(11) . .
Na2 O20 Na3 O24 78.53(11) . .
Na2 O20 Na3 O23 138.6(7) . .
Na2 O20 Na3 O21 2.71(10) . .
Na2 O20 Na3 O23 171.33(10) . 2_666
Na2 O20 Na3 Na3 166.35(9) . 2_666
Na2 O21 Na3 O22 89.65(12) . .
Na2 O21 Na3 O24 -87.71(11) . .
Na2 O21 Na3 O23 -174.75(9) . .
Na2 O21 Na3 O20 -2.58(9) . .
Na2 O21 Na3 O23 -62.4(5) . 2_666
Na2 O21 Na3 Na3 -161.01(12) . 2_666
O20 Na2 Na3 O22 93.56(12) . .
O18 Na2 Na3 O22 -87.54(13) . .
O18 Na2 Na3 O22 91.18(13) 2_565 .
O19 Na2 Na3 O22 179.37(11) . .
O21 Na2 Na3 O22 -90.28(11) . .
O17 Na2 Na3 O22 4.36(11) . .
Na2 Na2 Na3 O22 69(2) 2_565 .
Na1 Na2 Na3 O22 -158.11(8) 2_565 .
O20 Na2 Na3 O24 -94.85(12) . .
O18 Na2 Na3 O24 84.05(12) . .
O18 Na2 Na3 O24 -97.23(13) 2_565 .
O19 Na2 Na3 O24 -9.03(10) . .
O21 Na2 Na3 O24 81.32(11) . .
O17 Na2 Na3 O24 175.96(10) . .
Na2 Na2 Na3 O24 -120(2) 2_565 .
Na1 Na2 Na3 O24 13.49(7) 2_565 .
O20 Na2 Na3 O23 -167.06(17) . .
O18 Na2 Na3 O23 11.84(18) . .
O18 Na2 Na3 O23 -169.44(14) 2_565 .
O19 Na2 Na3 O23 -81.25(15) . .
O21 Na2 Na3 O23 9.10(15) . .
O17 Na2 Na3 O23 103.74(15) . .
Na2 Na2 Na3 O23 168.2(19) 2_565 .
Na1 Na2 Na3 O23 -58.73(13) 2_565 .
O18 Na2 Na3 O20 178.90(14) . .
O18 Na2 Na3 O20 -2.38(13) 2_565 .
O19 Na2 Na3 O20 85.82(12) . .
O21 Na2 Na3 O20 176.17(14) . .
O17 Na2 Na3 O20 -89.20(13) . .
Na2 Na2 Na3 O20 -25(2) 2_565 .
Na1 Na2 Na3 O20 108.34(10) 2_565 .
O20 Na2 Na3 O21 -176.17(14) . .
O18 Na2 Na3 O21 2.73(13) . .
O18 Na2 Na3 O21 -178.55(15) 2_565 .
O19 Na2 Na3 O21 -90.35(12) . .
O17 Na2 Na3 O21 94.64(12) . .
Na2 Na2 Na3 O21 159(2) 2_565 .
Na1 Na2 Na3 O21 -67.83(9) 2_565 .
O20 Na2 Na3 O23 -11.00(13) . 2_666
O18 Na2 Na3 O23 167.90(12) . 2_666
O18 Na2 Na3 O23 -13.38(16) 2_565 2_666
O19 Na2 Na3 O23 74.81(13) . 2_666
O21 Na2 Na3 O23 165.17(13) . 2_666
O17 Na2 Na3 O23 -100.20(12) . 2_666
Na2 Na2 Na3 O23 -36(2) 2_565 2_666
Na1 Na2 Na3 O23 97.34(10) 2_565 2_666
O20 Na2 Na3 Na3 -48.9(3) . 2_666
O18 Na2 Na3 Na3 130.0(3) . 2_666
O18 Na2 Na3 Na3 -51.2(4) 2_565 2_666
O19 Na2 Na3 Na3 37.0(3) . 2_666
O21 Na2 Na3 Na3 127.3(3) . 2_666
O17 Na2 Na3 Na3 -138.1(3) . 2_666
Na2 Na2 Na3 Na3 -74(2) 2_565 2_666
Na1 Na2 Na3 Na3 59.5(3) 2_565 2_666
